data_7233789
loop_
_publ_author_name
'Weizhao Cai'
'Jiangang He'
'Wei Li'
'Andrzej Katrusiak'

_publ_section_title
;
 Anomalous compression of a weakly CH...O bonded nonlinear optical
 molecular crystal
;
_journal_name_full 'Journal of Materials Chemistry C'
_journal_page_first 6471
_journal_page_last 6476
_journal_paper_doi 10.1039/C4TC00654B
_journal_volume 2
_journal_year 2014
_chemical_formula_moiety 'C6 H6 N2 O3'
_chemical_formula_sum 'C6 H6 N2 O3'
_chemical_formula_weight 154.13
_chemical_name_common 3-methyl-4-nitropyridine-N-oxide
_space_group_IT_number 19
_space_group_name_Hall 'P 2ac 2ab'
_space_group_name_H-M_alt 'P 21 21 21'
_symmetry_cell_setting orthorhombic
_symmetry_space_group_name_Hall 'P 2ac 2ab'
_symmetry_space_group_name_H-M 'P 21 21 21'
_atom_sites_solution_hydrogens geom
_atom_sites_solution_primary direct
_atom_sites_solution_secondary difmap
_cell_angle_alpha 90.00
_cell_angle_beta 90.00
_cell_angle_gamma 90.00
_cell_formula_units_Z 4
_cell_length_a 21.4311(11)
_cell_length_b 6.1298(3)
_cell_length_c 5.1489(3)
_cell_measurement_temperature 300(2)
_cell_volume 676.40(6)
_computing_structure_refinement 'SHELXL-97 (Sheldrick, 1997)'
_computing_structure_solution 'SHELXS-97 (Sheldrick, 1990)'
_diffrn_ambient_temperature 300(2)
_diffrn_measured_fraction_theta_full 0.916
_diffrn_measured_fraction_theta_max 0.916
_diffrn_measurement_device_type 'Oxford Diffraction Xcalibur Eos'
_diffrn_measurement_method 'phi and omega scans'
_diffrn_radiation_monochromator graphite
_diffrn_radiation_source 'fine-focus sealed tube'
_diffrn_radiation_type MoK\a
_diffrn_radiation_wavelength 0.71073
_diffrn_reflns_av_R_equivalents 0.0129
_diffrn_reflns_av_sigmaI/netI 0.0176
_diffrn_reflns_limit_h_max 22
_diffrn_reflns_limit_h_min -27
_diffrn_reflns_limit_k_max 8
_diffrn_reflns_limit_k_min -7
_diffrn_reflns_limit_l_max 3
_diffrn_reflns_limit_l_min -6
_diffrn_reflns_number 1902
_diffrn_reflns_theta_full 28.60
_diffrn_reflns_theta_max 28.60
_diffrn_reflns_theta_min 3.46
_exptl_absorpt_coefficient_mu 0.124
_exptl_absorpt_correction_T_max 0.9757
_exptl_absorpt_correction_T_min 0.9638
_exptl_absorpt_correction_type multi-scan
_exptl_absorpt_process_details '(CrysAlis Pro; Oxford Diffraction, 2010)'
_exptl_crystal_colour 'light yellow'
_exptl_crystal_density_diffrn 1.514
_exptl_crystal_density_method 'not measured'
_exptl_crystal_description block
_exptl_crystal_F_000 320
_exptl_crystal_size_max 0.30
_exptl_crystal_size_mid 0.30
_exptl_crystal_size_min 0.20
_refine_diff_density_max 0.147
_refine_diff_density_min -0.116
_refine_diff_density_rms 0.031
_refine_ls_abs_structure_details 'Flack H D (1983), Acta Cryst. A39, 876-881'
_refine_ls_abs_structure_Flack 0.0(6)
_refine_ls_extinction_coef 0.034(6)
_refine_ls_extinction_expression Fc^*^=kFc[1+0.001xFc^2^\l^3^/sin(2\q)]^-1/4^
_refine_ls_extinction_method SHELXL
_refine_ls_goodness_of_fit_ref 1.103
_refine_ls_hydrogen_treatment constr
_refine_ls_matrix_type full
_refine_ls_number_parameters 102
_refine_ls_number_reflns 955
_refine_ls_number_restraints 0
_refine_ls_restrained_S_all 1.103
_refine_ls_R_factor_all 0.0409
_refine_ls_R_factor_gt 0.0338
_refine_ls_shift/su_max 0.000
_refine_ls_shift/su_mean 0.000
_refine_ls_structure_factor_coef Fsqd
_refine_ls_weighting_details 'calc w=1/[\s^2^(Fo^2^)+(0.0417P)^2^+0.0763P] where P=(Fo^2^+2Fc^2^)/3'
_refine_ls_weighting_scheme calc
_refine_ls_wR_factor_gt 0.0847
_refine_ls_wR_factor_ref 0.0895
_reflns_number_gt 833
_reflns_number_total 955
_reflns_threshold_expression >2sigma(I)
_cod_data_source_file 1000002.cif
_cod_data_source_block PCOD1000002
_cod_depositor_comments
;
The following automatic conversions were performed:

data item '_symmetry_cell_setting' value 'Orthorhombic' was changed
to 'orthorhombic' in accordance with the built-in table derived from
the CIF Core dictionary named 'cif_core.dic' version 2.4.5 last
updated on 2014-11-21.

Automatic conversion script
Id: cif_fix_values 6909 2019-04-08 15:41:33Z antanas 
;
_cod_original_sg_symbol_Hall 'P 2ac 2ab '
_cod_original_sg_symbol_H-M ' P 21 21 21'
_cod_database_code 7233789

loop_
_symmetry_equiv_pos_as_xyz
'x, y, z'
'-x+1/2, -y, z+1/2'
'-x, y+1/2, -z+1/2'
'x+1/2, -y+1/2, -z'

loop_
_atom_site_label
_atom_site_type_symbol
_atom_site_fract_x
_atom_site_fract_y
_atom_site_fract_z
_atom_site_U_iso_or_equiv
_atom_site_adp_type
_atom_site_occupancy
_atom_site_symmetry_multiplicity
_atom_site_calc_flag
_atom_site_refinement_flags
_atom_site_disorder_assembly
_atom_site_disorder_group
N1 N 0.15410(7) 0.0483(2) 0.5086(3) 0.0444(4) Uani 1 1 d . . .
C1 C 0.17919(9) 0.1780(3) 0.3226(4) 0.0419(5) Uani 1 1 d . . .
H1 H 0.2161 0.1340 0.2433 0.050 Uiso 1 1 calc R . .
C2 C 0.15235(8) 0.3727(3) 0.2453(3) 0.0364(4) Uani 1 1 d . . .
C3 C 0.09703(8) 0.4301(3) 0.3704(4) 0.0367(4) Uani 1 1 d . . .
C4 C 0.07185(9) 0.3001(3) 0.5648(4) 0.0424(5) Uani 1 1 d . . .
H2 H 0.0354 0.3423 0.6488 0.051 Uiso 1 1 calc R . .
C5 C 0.10086(9) 0.1100(3) 0.6322(4) 0.0461(5) Uani 1 1 d . . .
H3 H 0.0842 0.0227 0.7626 0.055 Uiso 1 1 calc R . .
O1 O 0.18094(8) -0.1341(2) 0.5694(4) 0.0672(5) Uani 1 1 d . . .
C6 C 0.18668(10) 0.5045(4) 0.0450(4) 0.0494(5) Uani 1 1 d . . .
H4 H 0.2229 0.4256 -0.0115 0.074 Uiso 1 1 calc R . .
H5 H 0.1993 0.6412 0.1193 0.074 Uiso 1 1 calc R . .
H6 H 0.1598 0.5309 -0.1008 0.074 Uiso 1 1 calc R . .
N2 N 0.06259(8) 0.6292(3) 0.3061(4) 0.0468(4) Uani 1 1 d . . .
O2 O 0.07476(9) 0.7221(3) 0.1031(4) 0.0793(6) Uani 1 1 d . . .
O3 O 0.02250(8) 0.6923(3) 0.4560(4) 0.0642(5) Uani 1 1 d . . .

loop_
_atom_site_aniso_label
_atom_site_aniso_U_11
_atom_site_aniso_U_22
_atom_site_aniso_U_33
_atom_site_aniso_U_23
_atom_site_aniso_U_13
_atom_site_aniso_U_12
N1 0.0427(9) 0.0363(8) 0.0541(10) 0.0087(8) -0.0090(8) 0.0008(6)
C1 0.0361(9) 0.0409(10) 0.0485(11) 0.0019(10) 0.0009(9) 0.0006(8)
C2 0.0357(9) 0.0378(9) 0.0356(9) 0.0023(8) -0.0038(8) -0.0036(8)
C3 0.0343(9) 0.0355(9) 0.0404(10) 0.0017(8) -0.0059(8) -0.0016(7)
C4 0.0369(9) 0.0456(10) 0.0448(10) 0.0013(10) 0.0021(9) -0.0041(8)
C5 0.0453(10) 0.0465(11) 0.0467(11) 0.0102(10) 0.0000(9) -0.0093(9)
O1 0.0664(10) 0.0457(8) 0.0894(13) 0.0217(9) -0.0083(10) 0.0127(8)
C6 0.0469(10) 0.0551(11) 0.0462(11) 0.0126(11) 0.0073(10) -0.0032(10)
N2 0.0427(9) 0.0422(9) 0.0556(10) 0.0047(9) -0.0054(8) 0.0031(8)
O2 0.0732(11) 0.0827(12) 0.0819(12) 0.0460(11) 0.0079(10) 0.0252(10)
O3 0.0606(9) 0.0584(9) 0.0737(11) -0.0039(10) 0.0087(9) 0.0206(8)

loop_
_atom_type_symbol
_atom_type_description
_atom_type_scat_dispersion_real
_atom_type_scat_dispersion_imag
_atom_type_scat_source
C C 0.0033 0.0016 'International Tables Vol C Tables 4.2.6.8 and 6.1.1.4'
H H 0.0000 0.0000 'International Tables Vol C Tables 4.2.6.8 and 6.1.1.4'
N N 0.0061 0.0033 'International Tables Vol C Tables 4.2.6.8 and 6.1.1.4'
O O 0.0106 0.0060 'International Tables Vol C Tables 4.2.6.8 and 6.1.1.4'

loop_
_geom_angle_atom_site_label_1
_geom_angle_atom_site_label_2
_geom_angle_atom_site_label_3
_geom_angle
_geom_angle_site_symmetry_1
_geom_angle_site_symmetry_3
O1 N1 C1 120.04(18) . .
O1 N1 C5 119.94(18) . .
C1 N1 C5 120.02(16) . .
N1 C1 C2 122.96(18) . .
C1 C2 C3 116.00(17) . .
C1 C2 C6 117.24(18) . .
C3 C2 C6 126.71(17) . .
C4 C3 C2 121.23(17) . .
C4 C3 N2 116.46(17) . .
C2 C3 N2 122.31(16) . .
C5 C4 C3 119.74(19) . .
N1 C5 C4 120.01(18) . .
O3 N2 O2 123.13(19) . .
O3 N2 C3 118.47(17) . .
O2 N2 C3 118.39(19) . .

loop_
_geom_bond_atom_site_label_1
_geom_bond_atom_site_label_2
_geom_bond_distance
_geom_bond_site_symmetry_2
N1 O1 1.296(2) .
N1 C1 1.356(3) .
N1 C5 1.360(3) .
C1 C2 1.384(3) .
C2 C3 1.394(3) .
C2 C6 1.502(3) .
C3 C4 1.389(3) .
C3 N2 1.464(2) .
C4 C5 1.365(3) .
N2 O3 1.218(2) .
N2 O2 1.218(2) .

loop_
_geom_torsion_atom_site_label_1
_geom_torsion_atom_site_label_2
_geom_torsion_atom_site_label_3
_geom_torsion_atom_site_label_4
_geom_torsion
_geom_torsion_site_symmetry_1
_geom_torsion_site_symmetry_2
_geom_torsion_site_symmetry_3
_geom_torsion_site_symmetry_4
O1 N1 C1 C2 178.85(18) . . . .
C5 N1 C1 C2 -1.4(3) . . . .
N1 C1 C2 C3 -0.1(3) . . . .
N1 C1 C2 C6 177.47(17) . . . .
C1 C2 C3 C4 1.5(3) . . . .
C6 C2 C3 C4 -175.85(19) . . . .
C1 C2 C3 N2 -178.81(17) . . . .
C6 C2 C3 N2 3.9(3) . . . .
C2 C3 C4 C5 -1.3(3) . . . .
N2 C3 C4 C5 178.91(16) . . . .
O1 N1 C5 C4 -178.71(18) . . . .
C1 N1 C5 C4 1.5(3) . . . .
C3 C4 C5 N1 -0.2(3) . . . .
C4 C3 N2 O3 14.7(3) . . . .
C2 C3 N2 O3 -165.04(18) . . . .
C4 C3 N2 O2 -164.22(19) . . . .
C2 C3 N2 O2 16.0(3) . . . .
